data_7117122
loop_
_publ_author_name
'Rafal Orlowski'
'Olena Vakuliuk'
'Maria Pia Gullo'
'Oksana Danylyuk'
'Barbara Ventura'
'Beata Koszarna'
'Anna Tarnowska'
'Nina Jaworska'
'Andrea Barbieri'
'Daniel T. Gryko'

_publ_section_title
;
 Self-assembling corroles
;
_journal_name_full Chem.Commun.
_journal_page_first 8284
_journal_paper_doi 10.1039/C5cc01306B
_journal_volume 51
_journal_year 2015
_chemical_formula_sum 'C44 H28 Cl3 F10 N5 O2'
_chemical_formula_weight 955.06
_chemical_name_systematic
;
 ?
;
_space_group_crystal_system triclinic
_space_group_IT_number 2
_space_group_name_Hall '-P 1'
_space_group_name_H-M_alt 'P -1'
_symmetry_space_group_name_Hall '-P 1'
_symmetry_space_group_name_H-M 'P -1'
_atom_sites_solution_hydrogens mixed
_audit_creation_method SHELXL-2013
_audit_update_record
;
2015-02-11 deposited with the CCDC.
2015-04-06 downloaded from the CCDC.
;
_cell_angle_alpha 95.169(7)
_cell_angle_beta 107.245(7)
_cell_angle_gamma 111.916(8)
_cell_formula_units_Z 2
_cell_length_a 11.0840(9)
_cell_length_b 13.9124(12)
_cell_length_c 15.6917(13)
_cell_measurement_reflns_used 4699
_cell_measurement_temperature 100(2)
_cell_measurement_theta_max 72.08
_cell_measurement_theta_min 3.51
_cell_volume 2088.2(4)
_computing_cell_refinement
;
CrysAlisPro, Agilent Technologies,
Version 1.171.34.49 (release 20-01-2011 CrysAlis171 .NET)
(compiled Jan 20 2011,15:58:25)
;
_computing_data_collection
;
CrysAlisPro, Agilent Technologies,
Version 1.171.34.49 (release 20-01-2011 CrysAlis171 .NET)
(compiled Jan 20 2011,15:58:25)
;
_computing_data_reduction
;
CrysAlisPro, Agilent Technologies,
Version 1.171.34.49 (release 20-01-2011 CrysAlis171 .NET)
(compiled Jan 20 2011,15:58:25)
;
_computing_structure_refinement 'SHELXL-2013 (Sheldrick, 2013)'
_diffrn_ambient_temperature 100(2)
_diffrn_detector_area_resol_mean 16.29
_diffrn_measured_fraction_theta_full 0.993
_diffrn_measured_fraction_theta_max 0.967
_diffrn_measurement_device_type 'SuperNova, Dual, Cu at zero, Eos'
_diffrn_radiation_type CuK\a
_diffrn_radiation_wavelength 1.54184
_diffrn_reflns_av_R_equivalents 0.0572
_diffrn_reflns_av_unetI/netI 0.0708
_diffrn_reflns_Laue_measured_fraction_full 0.993
_diffrn_reflns_Laue_measured_fraction_max 0.967
_diffrn_reflns_limit_h_max 13
_diffrn_reflns_limit_h_min -8
_diffrn_reflns_limit_k_max 16
_diffrn_reflns_limit_k_min -17
_diffrn_reflns_limit_l_max 17
_diffrn_reflns_limit_l_min -19
_diffrn_reflns_number 14457
_diffrn_reflns_point_group_measured_fraction_full 0.993
_diffrn_reflns_point_group_measured_fraction_max 0.967
_diffrn_reflns_theta_full 67.684
_diffrn_reflns_theta_max 72.226
_diffrn_reflns_theta_min 3.516
_diffrn_source 'SuperNova (Cu) X-ray Source'
_exptl_absorpt_coefficient_mu 2.792
_exptl_absorpt_correction_T_max 1.00
_exptl_absorpt_correction_T_min 0.62
_exptl_absorpt_correction_type multi-scan
_exptl_absorpt_process_details
;
CrysAlisPro, Agilent Technologies,
Version 1.171.34.49 (release 20-01-2011 CrysAlis171 .NET)
(compiled Jan 20 2011,15:58:25)
Empirical absorption correction using spherical harmonics,
 implemented in SCALE3 ABSPACK scaling algorithm.
;
_exptl_crystal_colour 'dark purple'
_exptl_crystal_density_diffrn 1.519
_exptl_crystal_description prism
_exptl_crystal_F_000 968
_refine_diff_density_max 0.901
_refine_diff_density_min -1.205
_refine_diff_density_rms 0.118
_refine_ls_extinction_coef .
_refine_ls_extinction_method none
_refine_ls_goodness_of_fit_ref 1.067
_refine_ls_hydrogen_treatment mixed
_refine_ls_matrix_type full
_refine_ls_number_parameters 587
_refine_ls_number_reflns 7973
_refine_ls_number_restraints 3
_refine_ls_restrained_S_all 1.067
_refine_ls_R_factor_all 0.1284
_refine_ls_R_factor_gt 0.0992
_refine_ls_shift/su_max 0.001
_refine_ls_shift/su_mean 0.000
_refine_ls_structure_factor_coef Fsqd
_refine_ls_weighting_details 'w=1/[\s^2^(Fo^2^)+(0.1612P)^2^+6.2961P] where P=(Fo^2^+2Fc^2^)/3'
_refine_ls_weighting_scheme calc
_refine_ls_wR_factor_gt 0.2952
_refine_ls_wR_factor_ref 0.3135
_reflns_Friedel_coverage 0.000
_reflns_Friedel_fraction_full .
_reflns_Friedel_fraction_max .
_reflns_number_gt 5976
_reflns_number_total 7973
_reflns_threshold_expression 'I > 2\s(I)'
_cod_data_source_file c5cc01306b3.cif
_cod_data_source_block ro41_olen
_cod_original_cell_volume 2088.2(3)
_cod_database_code 7117122
_shelx_space_group_comment
;
The symmetry employed for this shelxl refinement is uniquely defined
by the following loop, which should always be used as a source of
symmetry information in preference to the above space-group names.
They are only intended as comments.
;
_shelxl_version_number 2013-3

loop_
_space_group_symop_operation_xyz
'x, y, z'
'-x, -y, -z'

loop_
_atom_site_label
_atom_site_type_symbol
_atom_site_fract_x
_atom_site_fract_y
_atom_site_fract_z
_atom_site_U_iso_or_equiv
_atom_site_adp_type
_atom_site_occupancy
_atom_site_site_symmetry_order
_atom_site_calc_flag
_atom_site_refinement_flags_posn
_atom_site_refinement_flags_adp
_atom_site_refinement_flags_occupancy
_atom_site_disorder_assembly
_atom_site_disorder_group
O1 O 0.6331(3) 0.1035(2) 0.4865(2) 0.0268(7) Uani 1 1 d . . . . .
O2 O 0.5316(4) 0.2719(3) 0.6046(3) 0.0368(8) Uani 1 1 d . . . . .
N5 N 0.6611(5) 0.1826(4) 0.6592(3) 0.0415(11) Uani 1 1 d . . . . .
H5 H 0.6868 0.1328 0.6443 0.050 Uiso 1 1 calc R U . . .
C50 C 0.5324(5) 0.1395(4) 0.4972(3) 0.0293(10) Uani 1 1 d . . . . .
H50A H 0.4431 0.0770 0.4837 0.035 Uiso 1 1 calc R U . . .
H50B H 0.5167 0.1829 0.4520 0.035 Uiso 1 1 calc R U . . .
C51 C 0.5760(5) 0.2049(4) 0.5925(4) 0.0312(10) Uani 1 1 d . . . . .
C53 C 0.7141(8) 0.2362(6) 0.7557(4) 0.0564(17) Uani 1 1 d . . . . .
H53A H 0.7212 0.3096 0.7592 0.068 Uiso 1 1 calc R U . . .
H53B H 0.8094 0.2413 0.7845 0.068 Uiso 1 1 calc R U . . .
C55 C 0.6069(10) 0.0753(9) 0.8103(6) 0.084(3) Uani 1 1 d . . . . .
H55A H 0.6964 0.0693 0.8226 0.101 Uiso 1 1 calc R U . . .
H55B H 0.5423 0.0296 0.7491 0.101 Uiso 1 1 calc R U . . .
C54 C 0.6291(9) 0.1840(8) 0.8104(5) 0.072(2) Uani 1 1 d . . . . .
H54A H 0.6757 0.2258 0.8745 0.086 Uiso 1 1 calc R U . . .
H54B H 0.5373 0.1865 0.7862 0.086 Uiso 1 1 calc R U . . .
C56 C 0.5429(12) 0.0346(11) 0.8868(9) 0.115(4) Uani 1 1 d . . . . .
H56A H 0.6018 0.0842 0.9463 0.173 Uiso 1 1 calc R U . . .
H56B H 0.5393 -0.0362 0.8907 0.173 Uiso 1 1 calc R U . . .
H56C H 0.4486 0.0312 0.8700 0.173 Uiso 1 1 calc R U . . .
Cl2 Cl 0.9918(3) 0.49174(18) 0.28677(18) 0.0833(7) Uani 1 1 d . . . . .
Cl1 Cl 0.9629(4) 0.3685(3) 0.11873(19) 0.1137(11) Uani 1 1 d . . . . .
Cl3 Cl 0.7554(3) 0.2877(2) 0.20192(19) 0.0965(8) Uani 1 1 d . . . . .
C1X C 0.9293(10) 0.3629(7) 0.2219(6) 0.076(2) Uani 1 1 d . . . . .
H1X H 0.9832 0.3269 0.2577 0.091 Uiso 1 1 calc R U . . .
F10 F 1.0459(3) -0.1369(3) 0.8265(2) 0.0421(7) Uani 1 1 d . . . . .
F8 F 0.8994(4) -0.1154(3) 1.07539(19) 0.0489(9) Uani 1 1 d . . . . .
F6 F 0.5802(3) -0.1973(3) 0.7771(2) 0.0447(8) Uani 1 1 d . . . . .
N2 N 0.7646(4) -0.1467(3) 0.3727(2) 0.0229(8) Uani 1 1 d D . . . .
H1N2 H 0.767(6) -0.179(4) 0.419(3) 0.028 Uiso 1 1 d D U . . .
F9 F 1.1017(4) -0.1049(3) 1.0089(2) 0.0506(9) Uani 1 1 d . . . . .
F7 F 0.6386(4) -0.1612(3) 0.9598(2) 0.0529(9) Uani 1 1 d . . . . .
N1 N 0.7903(4) -0.1063(3) 0.5623(2) 0.0219(7) Uani 1 1 d . . . . .
N4 N 0.6925(4) -0.3135(3) 0.5543(2) 0.0243(8) Uani 1 1 d D . . . .
H1N4 H 0.705(6) -0.260(3) 0.525(3) 0.029 Uiso 1 1 d D U . . .
F5 F 0.9375(4) -0.3100(3) 0.2188(2) 0.0492(8) Uani 1 1 d . . . . .
F1 F 0.4761(4) -0.3502(3) 0.0839(2) 0.0561(10) Uani 1 1 d . . . . .
C15 C 0.6653(5) -0.4156(3) 0.5191(3) 0.0242(9) Uani 1 1 d . . . . .
C14 C 0.6518(5) -0.4390(3) 0.4267(3) 0.0234(9) Uani 1 1 d . . . . .
F4 F 0.9411(5) -0.3683(4) 0.0519(3) 0.0761(13) Uani 1 1 d . . . . .
N3 N 0.6540(4) -0.3582(3) 0.3810(2) 0.0246(8) Uani 1 1 d D . . . .
H1N3 H 0.604(5) -0.321(4) 0.385(4) 0.030 Uiso 1 1 d D U . . .
C26 C 0.8466(5) 0.1391(3) 0.4636(3) 0.0220(9) Uani 1 1 d . . . . .
C2 C 0.8653(5) 0.0102(3) 0.7007(3) 0.0265(9) Uani 1 1 d . . . . .
H2A H 0.8902 0.0366 0.7643 0.032 Uiso 1 1 calc R U . . .
C4 C 0.8287(4) -0.0050(3) 0.5500(3) 0.0218(8) Uani 1 1 d . . . . .
C1 C 0.8094(5) -0.1002(3) 0.6541(3) 0.0225(9) Uani 1 1 d . . . . .
F2 F 0.4832(5) -0.4033(3) -0.0828(2) 0.0742(14) Uani 1 1 d . . . . .
C13 C 0.6637(5) -0.5160(3) 0.3702(3) 0.0276(10) Uani 1 1 d . . . . .
H13 H 0.6612 -0.5822 0.3824 0.033 Uiso 1 1 calc R U . . .
C6 C 0.7934(5) -0.0404(3) 0.3833(3) 0.0239(9) Uani 1 1 d . . . . .
C3 C 0.8755(5) 0.0688(3) 0.6365(3) 0.0242(9) Uani 1 1 d . . . . .
H3A H 0.9073 0.1438 0.6463 0.029 Uiso 1 1 calc R U . . .
C5 C 0.8217(5) 0.0262(3) 0.4656(3) 0.0220(8) Uani 1 1 d . . . . .
C10 C 0.7040(5) -0.2993(4) 0.2499(3) 0.0264(9) Uani 1 1 d . . . . .
C19 C 0.7805(5) -0.1875(3) 0.6955(3) 0.0239(9) Uani 1 1 d . . . . .
C25 C 0.9429(6) -0.1452(4) 0.8574(3) 0.0318(10) Uani 1 1 d . . . . .
C18 C 0.7270(5) -0.2937(3) 0.6471(3) 0.0244(9) Uani 1 1 d . . . . .
C9 C 0.7397(5) -0.1924(3) 0.2836(3) 0.0252(9) Uani 1 1 d . . . . .
F3 F 0.7143(6) -0.4148(3) -0.1003(2) 0.0761(14) Uani 1 1 d . . . . .
C16 C 0.6752(5) -0.4667(3) 0.5940(3) 0.0274(9) Uani 1 1 d . . . . .
H16 H 0.6586 -0.5393 0.5906 0.033 Uiso 1 1 calc R U . . .
C32 C 0.7061(5) -0.3300(3) 0.1570(3) 0.0290(10) Uani 1 1 d . . . . .
C11 C 0.6759(5) -0.3783(3) 0.3007(3) 0.0261(9) Uani 1 1 d . . . . .
C17 C 0.7131(5) -0.3921(3) 0.6725(3) 0.0270(9) Uani 1 1 d . . . . .
H17 H 0.7274 -0.4042 0.7326 0.032 Uiso 1 1 calc R U . . .
C22 C 0.7387(6) -0.1559(4) 0.9263(3) 0.0372(12) Uani 1 1 d . . . . .
C21 C 0.7091(6) -0.1742(4) 0.8325(3) 0.0322(11) Uani 1 1 d . . . . .
C8 C 0.7542(5) -0.1075(4) 0.2360(3) 0.0275(9) Uani 1 1 d . . . . .
H8 H 0.7438 -0.1138 0.1732 0.033 Uiso 1 1 calc R U . . .
C7 C 0.7852(5) -0.0171(3) 0.2949(3) 0.0267(9) Uani 1 1 d . . . . .
H7 H 0.7991 0.0502 0.2804 0.032 Uiso 1 1 calc R U . . .
C28 C 0.7769(5) 0.2830(4) 0.4792(3) 0.0299(10) Uani 1 1 d . . . . .
H28 H 0.7150 0.3095 0.4917 0.036 Uiso 1 1 calc R U . . .
C37 C 0.8216(6) -0.3347(4) 0.1454(3) 0.0380(12) Uani 1 1 d . . . . .
C33 C 0.5929(7) -0.3537(4) 0.0787(3) 0.0407(13) Uani 1 1 d . . . . .
C23 C 0.8703(6) -0.1333(4) 0.9845(3) 0.0367(12) Uani 1 1 d . . . . .
C31 C 0.9623(5) 0.2085(4) 0.4488(3) 0.0277(9) Uani 1 1 d . . . . .
H31 H 1.0272 0.1835 0.4393 0.033 Uiso 1 1 calc R U . . .
C20 C 0.8118(5) -0.1685(3) 0.7960(3) 0.0260(9) Uani 1 1 d . . . . .
C27 C 0.7516(5) 0.1771(3) 0.4770(3) 0.0239(9) Uani 1 1 d . . . . .
C24 C 0.9733(6) -0.1277(4) 0.9512(3) 0.0347(11) Uani 1 1 d . . . . .
C34 C 0.5949(8) -0.3822(4) -0.0081(3) 0.0509(17) Uani 1 1 d . . . . .
C30 C 0.9858(5) 0.3132(4) 0.4473(4) 0.0337(11) Uani 1 1 d . . . . .
H30 H 1.0646 0.3591 0.4357 0.040 Uiso 1 1 calc R U . . .
C29 C 0.8921(5) 0.3497(4) 0.4631(4) 0.0355(11) Uani 1 1 d . . . . .
H29 H 0.9074 0.4216 0.4629 0.043 Uiso 1 1 calc R U . . .
C12 C 0.6796(5) -0.4790(3) 0.2931(3) 0.0275(10) Uani 1 1 d . . . . .
H12 H 0.6910 -0.5152 0.2439 0.033 Uiso 1 1 calc R U . . .
C35 C 0.7112(8) -0.3888(5) -0.0163(4) 0.0536(17) Uani 1 1 d . . . . .
C36 C 0.8260(7) -0.3653(5) 0.0597(4) 0.0469(14) Uani 1 1 d . . . . .

loop_
_atom_site_aniso_label
_atom_site_aniso_U_11
_atom_site_aniso_U_22
_atom_site_aniso_U_33
_atom_site_aniso_U_23
_atom_site_aniso_U_13
_atom_site_aniso_U_12
O1 0.0270(17) 0.0259(15) 0.0364(17) 0.0112(12) 0.0130(14) 0.0182(13)
O2 0.040(2) 0.0306(17) 0.051(2) 0.0108(15) 0.0208(17) 0.0233(15)
N5 0.052(3) 0.054(3) 0.036(2) 0.0146(19) 0.018(2) 0.038(2)
C50 0.028(2) 0.028(2) 0.041(3) 0.0131(18) 0.011(2) 0.0199(19)
C51 0.031(3) 0.028(2) 0.043(3) 0.0127(19) 0.015(2) 0.0186(19)
C53 0.063(4) 0.083(5) 0.039(3) 0.012(3) 0.019(3) 0.047(4)
C55 0.082(6) 0.130(8) 0.060(5) 0.023(5) 0.025(4) 0.066(6)
C54 0.058(5) 0.123(7) 0.046(4) 0.021(4) 0.015(3) 0.053(5)
C56 0.097(8) 0.179(11) 0.145(10) 0.122(9) 0.069(7) 0.098(8)
Cl2 0.0926(16) 0.0811(13) 0.1101(17) 0.0438(12) 0.0516(14) 0.0552(12)
Cl1 0.152(3) 0.168(3) 0.0921(17) 0.0707(18) 0.0719(19) 0.110(2)
Cl3 0.0862(17) 0.1063(18) 0.1012(18) 0.0110(14) 0.0303(14) 0.0500(14)
C1X 0.085(6) 0.092(6) 0.080(5) 0.036(5) 0.038(5) 0.059(5)
F10 0.0376(17) 0.064(2) 0.0292(14) 0.0154(13) 0.0087(13) 0.0273(15)
F8 0.083(3) 0.0468(17) 0.0179(13) 0.0095(12) 0.0157(15) 0.0290(17)
F6 0.0420(19) 0.068(2) 0.0334(15) 0.0140(14) 0.0127(14) 0.0324(16)
N2 0.033(2) 0.0243(17) 0.0157(16) 0.0067(13) 0.0054(14) 0.0180(15)
F9 0.050(2) 0.060(2) 0.0266(15) 0.0084(13) -0.0064(14) 0.0240(16)
F7 0.075(3) 0.070(2) 0.0390(17) 0.0207(16) 0.0353(18) 0.044(2)
N1 0.028(2) 0.0250(17) 0.0154(16) 0.0065(13) 0.0043(14) 0.0166(15)
N4 0.034(2) 0.0228(17) 0.0168(16) 0.0053(13) 0.0046(15) 0.0154(15)
F5 0.0397(19) 0.061(2) 0.0408(17) -0.0051(14) 0.0104(14) 0.0219(16)
F1 0.055(2) 0.070(2) 0.0353(17) -0.0015(15) -0.0073(15) 0.0387(19)
C15 0.027(2) 0.024(2) 0.021(2) 0.0063(15) 0.0032(17) 0.0148(17)
C14 0.025(2) 0.0227(19) 0.022(2) 0.0057(15) 0.0029(17) 0.0130(17)
F4 0.082(3) 0.084(3) 0.065(3) -0.006(2) 0.050(2) 0.025(2)
N3 0.034(2) 0.0270(18) 0.0194(17) 0.0069(13) 0.0072(15) 0.0208(16)
C26 0.024(2) 0.026(2) 0.0183(18) 0.0073(15) 0.0023(16) 0.0166(17)
C2 0.033(3) 0.030(2) 0.0172(19) 0.0032(16) 0.0015(17) 0.0200(19)
C4 0.023(2) 0.0252(19) 0.0189(19) 0.0060(15) 0.0026(16) 0.0156(17)
C1 0.026(2) 0.027(2) 0.0175(18) 0.0049(15) 0.0039(16) 0.0176(17)
F2 0.115(4) 0.060(2) 0.0194(15) 0.0008(14) -0.0128(19) 0.038(2)
C13 0.035(3) 0.024(2) 0.024(2) 0.0043(16) 0.0027(18) 0.0184(18)
C6 0.030(2) 0.025(2) 0.0198(19) 0.0068(15) 0.0057(17) 0.0166(18)
C3 0.028(2) 0.026(2) 0.0211(19) 0.0049(16) 0.0033(17) 0.0180(18)
C5 0.025(2) 0.0228(19) 0.0214(19) 0.0074(15) 0.0055(17) 0.0151(17)
C10 0.031(2) 0.034(2) 0.0173(19) 0.0054(16) 0.0034(17) 0.0211(19)
C19 0.027(2) 0.030(2) 0.0177(19) 0.0051(16) 0.0040(17) 0.0178(18)
C25 0.041(3) 0.033(2) 0.022(2) 0.0088(17) 0.009(2) 0.018(2)
C18 0.031(2) 0.029(2) 0.0178(19) 0.0082(16) 0.0063(17) 0.0178(18)
C9 0.030(2) 0.031(2) 0.0179(19) 0.0052(16) 0.0040(17) 0.0193(19)
F3 0.138(4) 0.061(2) 0.0297(17) 0.0039(15) 0.044(2) 0.032(2)
C16 0.033(3) 0.027(2) 0.028(2) 0.0112(17) 0.0089(19) 0.0179(19)
C32 0.043(3) 0.027(2) 0.018(2) 0.0048(16) 0.0071(19) 0.018(2)
C11 0.031(2) 0.030(2) 0.0164(19) 0.0019(15) 0.0014(17) 0.0182(19)
C17 0.033(3) 0.028(2) 0.023(2) 0.0108(16) 0.0079(18) 0.0172(19)
C22 0.060(4) 0.040(3) 0.027(2) 0.0122(19) 0.024(2) 0.029(2)
C21 0.042(3) 0.037(2) 0.022(2) 0.0089(18) 0.008(2) 0.023(2)
C8 0.036(3) 0.037(2) 0.0182(19) 0.0124(17) 0.0091(18) 0.024(2)
C7 0.034(3) 0.028(2) 0.022(2) 0.0101(16) 0.0056(18) 0.0195(19)
C28 0.029(3) 0.028(2) 0.038(2) 0.0085(18) 0.009(2) 0.0192(19)
C37 0.051(3) 0.035(2) 0.029(2) 0.0028(19) 0.016(2) 0.018(2)
C33 0.060(4) 0.039(3) 0.022(2) 0.0062(19) 0.006(2) 0.025(3)
C23 0.062(4) 0.031(2) 0.015(2) 0.0054(16) 0.009(2) 0.021(2)
C31 0.027(2) 0.029(2) 0.030(2) 0.0095(17) 0.0079(18) 0.0148(18)
C20 0.035(3) 0.029(2) 0.019(2) 0.0095(16) 0.0072(18) 0.0189(19)
C27 0.026(2) 0.024(2) 0.024(2) 0.0085(16) 0.0067(17) 0.0138(17)
C24 0.044(3) 0.032(2) 0.022(2) 0.0071(17) 0.002(2) 0.016(2)
C34 0.085(5) 0.038(3) 0.017(2) 0.0048(19) 0.002(3) 0.024(3)
C30 0.027(3) 0.029(2) 0.045(3) 0.0147(19) 0.010(2) 0.0118(19)
C29 0.032(3) 0.025(2) 0.050(3) 0.013(2) 0.011(2) 0.015(2)
C12 0.035(3) 0.028(2) 0.020(2) 0.0015(16) 0.0043(18) 0.0181(19)
C35 0.095(5) 0.040(3) 0.028(3) 0.007(2) 0.030(3) 0.023(3)
C36 0.063(4) 0.043(3) 0.038(3) 0.003(2) 0.030(3) 0.018(3)

loop_
_atom_type_symbol
_atom_type_description
_atom_type_scat_dispersion_real
_atom_type_scat_dispersion_imag
_atom_type_scat_source
C C 0.0181 0.0091 'International Tables Vol C Tables 4.2.6.8 and 6.1.1.4'
H H 0.0000 0.0000 'International Tables Vol C Tables 4.2.6.8 and 6.1.1.4'
N N 0.0311 0.0180 'International Tables Vol C Tables 4.2.6.8 and 6.1.1.4'
O O 0.0492 0.0322 'International Tables Vol C Tables 4.2.6.8 and 6.1.1.4'
F F 0.0727 0.0534 'International Tables Vol C Tables 4.2.6.8 and 6.1.1.4'
Cl Cl 0.3639 0.7018 'International Tables Vol C Tables 4.2.6.8 and 6.1.1.4'

loop_
_geom_angle_atom_site_label_1
_geom_angle_atom_site_label_2
_geom_angle_atom_site_label_3
_geom_angle
_geom_angle_site_symmetry_1
_geom_angle_site_symmetry_3
C27 O1 C50 117.6(3) . .
C51 N5 C53 123.7(5) . .
O1 C50 C51 113.0(4) . .
O2 C51 N5 124.3(5) . .
O2 C51 C50 120.4(4) . .
N5 C51 C50 115.3(4) . .
N5 C53 C54 115.5(6) . .
C54 C55 C56 110.9(8) . .
C55 C54 C53 115.0(7) . .
Cl3 C1X Cl2 112.9(5) . .
Cl3 C1X Cl1 111.8(5) . .
Cl2 C1X Cl1 109.8(5) . .
C6 N2 C9 111.3(3) . .
C4 N1 C1 106.7(3) . .
C15 N4 C18 111.6(3) . .
N4 C15 C14 115.9(4) . .
N4 C15 C16 106.3(4) . .
C14 C15 C16 137.3(4) . .
N3 C14 C13 106.6(4) . .
N3 C14 C15 115.6(4) . .
C13 C14 C15 136.3(4) . .
C11 N3 C14 110.6(3) . .
C31 C26 C27 118.4(4) . .
C31 C26 C5 121.8(4) . .
C27 C26 C5 119.8(4) . .
C3 C2 C1 107.1(4) . .
N1 C4 C5 126.2(4) . .
N1 C4 C3 110.0(4) . .
C5 C4 C3 123.7(4) . .
N1 C1 C19 125.1(4) . .
N1 C1 C2 109.2(4) . .
C19 C1 C2 125.6(4) . .
C12 C13 C14 108.3(4) . .
N2 C6 C5 124.2(4) . .
N2 C6 C7 106.1(3) . .
C5 C6 C7 129.7(4) . .
C2 C3 C4 106.8(4) . .
C6 C5 C4 125.2(4) . .
C6 C5 C26 116.8(4) . .
C4 C5 C26 118.0(4) . .
C9 C10 C11 124.0(4) . .
C9 C10 C32 117.7(4) . .
C11 C10 C32 118.2(4) . .
C1 C19 C18 123.5(4) . .
C1 C19 C20 119.2(4) . .
C18 C19 C20 117.3(4) . .
F10 C25 C24 118.0(5) . .
F10 C25 C20 119.8(4) . .
C24 C25 C20 122.2(5) . .
N4 C18 C19 118.3(4) . .
N4 C18 C17 106.3(4) . .
C19 C18 C17 134.9(4) . .
N2 C9 C10 125.6(4) . .
N2 C9 C8 105.2(4) . .
C10 C9 C8 129.2(4) . .
C17 C16 C15 108.0(4) . .
C37 C32 C33 116.7(5) . .
C37 C32 C10 121.5(4) . .
C33 C32 C10 121.8(5) . .
N3 C11 C10 120.5(4) . .
N3 C11 C12 106.2(4) . .
C10 C11 C12 132.8(4) . .
C16 C17 C18 107.7(4) . .
F7 C22 C23 120.3(4) . .
F7 C22 C21 120.1(5) . .
C23 C22 C21 119.5(5) . .
F6 C21 C22 118.7(5) . .
F6 C21 C20 120.1(4) . .
C22 C21 C20 121.2(5) . .
C7 C8 C9 109.2(4) . .
C8 C7 C6 108.2(4) . .
C29 C28 C27 120.0(4) . .
F5 C37 C32 120.0(4) . .
F5 C37 C36 117.1(5) . .
C32 C37 C36 122.9(5) . .
F1 C33 C32 120.6(5) . .
F1 C33 C34 117.6(5) . .
C32 C33 C34 121.8(6) . .
F8 C23 C22 119.7(5) . .
F8 C23 C24 119.4(5) . .
C22 C23 C24 120.9(4) . .
C30 C31 C26 121.8(4) . .
C25 C20 C21 117.1(4) . .
C25 C20 C19 121.6(4) . .
C21 C20 C19 121.3(4) . .
C28 C27 O1 123.3(4) . .
C28 C27 C26 120.2(4) . .
O1 C27 C26 116.5(4) . .
F9 C24 C23 120.2(4) . .
F9 C24 C25 120.7(5) . .
C23 C24 C25 119.1(5) . .
F2 C34 C35 120.5(5) . .
F2 C34 C33 120.0(7) . .
C35 C34 C33 119.4(6) . .
C31 C30 C29 118.7(5) . .
C28 C29 C30 120.8(4) . .
C13 C12 C11 108.2(4) . .
F3 C35 C36 119.8(7) . .
F3 C35 C34 119.6(6) . .
C36 C35 C34 120.6(5) . .
F4 C36 C35 120.8(5) . .
F4 C36 C37 120.7(6) . .
C35 C36 C37 118.5(6) . .

loop_
_geom_bond_atom_site_label_1
_geom_bond_atom_site_label_2
_geom_bond_distance
_geom_bond_site_symmetry_2
O1 C27 1.391(6) .
O1 C50 1.427(5) .
O2 C51 1.230(6) .
N5 C51 1.331(6) .
N5 C53 1.462(7) .
C50 C51 1.516(7) .
C53 C54 1.494(11) .
C55 C54 1.439(13) .
C55 C56 1.610(13) .
Cl2 C1X 1.748(9) .
Cl1 C1X 1.767(9) .
Cl3 C1X 1.728(10) .
F10 C25 1.338(6) .
F8 C23 1.344(5) .
F6 C21 1.331(6) .
N2 C6 1.374(5) .
N2 C9 1.383(5) .
F9 C24 1.338(6) .
F7 C22 1.343(7) .
N1 C4 1.362(5) .
N1 C1 1.382(5) .
N4 C15 1.360(5) .
N4 C18 1.365(5) .
F5 C37 1.348(6) .
F1 C33 1.340(7) .
C15 C14 1.407(6) .
C15 C16 1.425(6) .
C14 N3 1.383(5) .
C14 C13 1.399(6) .
F4 C36 1.332(8) .
N3 C11 1.376(6) .
C26 C31 1.387(7) .
C26 C27 1.400(6) .
C26 C5 1.495(5) .
C2 C3 1.357(6) .
C2 C1 1.447(6) .
C4 C5 1.421(6) .
C4 C3 1.448(6) .
C1 C19 1.406(6) .
F2 C34 1.341(7) .
C13 C12 1.388(6) .
C6 C5 1.397(6) .
C6 C7 1.437(6) .
C10 C9 1.395(6) .
C10 C11 1.410(6) .
C10 C32 1.490(6) .
C19 C18 1.410(6) .
C19 C20 1.487(6) .
C25 C24 1.386(7) .
C25 C20 1.380(7) .
C18 C17 1.426(6) .
C9 C8 1.438(6) .
F3 C35 1.349(6) .
C16 C17 1.381(6) .
C32 C37 1.370(8) .
C32 C33 1.377(7) .
C11 C12 1.413(6) .
C22 C23 1.369(8) .
C22 C21 1.387(6) .
C21 C20 1.399(7) .
C8 C7 1.354(6) .
C28 C29 1.379(7) .
C28 C27 1.388(6) .
C37 C36 1.394(7) .
C33 C34 1.393(8) .
C23 C24 1.370(8) .
C31 C30 1.384(6) .
C34 C35 1.368(11) .
C30 C29 1.387(7) .
C35 C36 1.366(10) .
